data_4519314
loop_
_publ_author_name
'Lu, Ying-Bing'
'Wu, Jun-Wei'
'Zhu, Shui-Dong'
'Wang, Sheng-Qian'
'Zhang, Shi-Yong'
'Liu, Cai-Ming'
'Li, Rong'
'Li, Juan'
'Ai, Jia-Hao'
'Xie, Yong-Rong'

_publ_section_title
;
 3-Pyridylacetic-Based Lanthanide Complexes Exhibiting Magnetic Entropy
 Changes, Single-Molecule Magnet, and Fluorescence.
;
_journal_issue 3
_journal_name_full 'ACS omega'
_journal_page_first 2604
_journal_page_last 2612
_journal_paper_doi 10.1021/acsomega.1c04728
_journal_volume 7
_journal_year 2022
_chemical_formula_moiety Dy2(C7H6NO2)2(Cl)2(C12H8N2)4(ClO4)2
_chemical_formula_sum 'C62 H44 Cl4 Dy2 N10 O12'
_chemical_formula_weight 1587.87
_chemical_melting_point ?
_chemical_name_common Dy2(C7H6NO2)2(Cl)2(C12H8N2)4(ClO4)2
_chemical_name_systematic
; 
 'Dy2(C7H6NO2)2(Cl)2(C12H8N2)4(ClO4)2'  
;
_space_group_IT_number 14
_space_group_name_Hall '-P 2yn'
_space_group_name_H-M_alt 'P 1 21/n 1'
_symmetry_cell_setting monoclinic
_symmetry_space_group_name_H-M 'P 1 21/n 1'
_atom_sites_solution_hydrogens geom
_atom_sites_solution_primary direct
_atom_sites_solution_secondary difmap
_audit_creation_method SHELXL-97
_cell_angle_alpha 90.00
_cell_angle_beta 92.7200(10)
_cell_angle_gamma 90.00
_cell_formula_units_Z 2
_cell_length_a 12.05930(10)
_cell_length_b 11.72510(10)
_cell_length_c 21.6822(2)
_cell_measurement_reflns_used 7297
_cell_measurement_temperature 296(2)
_cell_measurement_theta_max 27.49
_cell_measurement_theta_min 2.42
_cell_volume 3062.33(5)
_computing_cell_refinement 'Bruker SMART'
_computing_data_collection 'Bruker SMART'
_computing_data_reduction 'Bruker SMART'
_computing_molecular_graphics 'Bruker SHELXTL'
_computing_publication_material 'Bruker SHELXTL'
_computing_structure_refinement 'SHELXL-97 (Sheldrick, 1997)'
_computing_structure_solution 'SHELXS-97 (Sheldrick, 1990)'
_diffrn_ambient_temperature 296(2)
_diffrn_measured_fraction_theta_full 0.988
_diffrn_measured_fraction_theta_max 0.988
_diffrn_measurement_device_type 'CCD area detector'
_diffrn_measurement_method 'phi and omega scans'
_diffrn_radiation_monochromator graphite
_diffrn_radiation_source 'fine-focus sealed tube'
_diffrn_radiation_type MoK\a
_diffrn_radiation_wavelength 0.71073
_diffrn_reflns_av_R_equivalents 0.0255
_diffrn_reflns_av_sigmaI/netI 0.0279
_diffrn_reflns_limit_h_max 14
_diffrn_reflns_limit_h_min -14
_diffrn_reflns_limit_k_max 13
_diffrn_reflns_limit_k_min -13
_diffrn_reflns_limit_l_max 25
_diffrn_reflns_limit_l_min -25
_diffrn_reflns_number 17604
_diffrn_reflns_theta_full 25.01
_diffrn_reflns_theta_max 25.01
_diffrn_reflns_theta_min 1.90
_exptl_absorpt_coefficient_mu 2.667
_exptl_absorpt_correction_T_max 0.7456
_exptl_absorpt_correction_T_min 0.6592
_exptl_absorpt_correction_type multi-scan
_exptl_absorpt_process_details 'SADABS (Bruker, 2008)'
_exptl_crystal_colour 'pale yellow'
_exptl_crystal_density_diffrn 1.722
_exptl_crystal_density_meas ?
_exptl_crystal_density_method 'not measured'
_exptl_crystal_description block
_exptl_crystal_F_000 1564
_exptl_crystal_size_max 0.28
_exptl_crystal_size_mid 0.24
_exptl_crystal_size_min 0.21
_refine_diff_density_max 1.515
_refine_diff_density_min -3.037
_refine_diff_density_rms 0.145
_refine_ls_extinction_method none
_refine_ls_goodness_of_fit_ref 1.002
_refine_ls_hydrogen_treatment constr
_refine_ls_matrix_type full
_refine_ls_number_parameters 400
_refine_ls_number_reflns 5327
_refine_ls_number_restraints 829
_refine_ls_restrained_S_all 0.981
_refine_ls_R_factor_all 0.0508
_refine_ls_R_factor_gt 0.0424
_refine_ls_shift/su_max 0.013
_refine_ls_shift/su_mean 0.000
_refine_ls_structure_factor_coef Fsqd
_refine_ls_weighting_details 'calc w=1/[\s^2^(Fo^2^)+(0.1299P)^2^+0.0000P] where P=(Fo^2^+2Fc^2^)/3'
_refine_ls_weighting_scheme calc
_refine_ls_wR_factor_gt 0.1403
_refine_ls_wR_factor_ref 0.1558
_reflns_number_gt 4498
_reflns_number_total 5327
_reflns_threshold_expression >2sigma(I)
_cod_data_source_file ao1c04728_si_003.cif
_cod_data_source_block 14
_cod_depositor_comments
;
The following automatic conversions were performed:

data item '_chemical_melting_point' value 'not measured' was changed
to '?' -- the value is undefined or not given.

data item '_exptl_absorpt_correction_type' value 'Multi-scan' was
changed to 'multi-scan' in accordance with the
/home/data/users/saulius/crontab/automatic-downloads/current/ACS/lib/dictionaries/cif_core.dic
dictionary named 'cif_core.dic' version 2.4.2 last updated on
2011-04-26.

data item '_exptl_crystal_density_meas' value 'not measured' was
changed to '?' -- the value is perceived as not measured.

Automatic conversion script
Id: cif_fix_values 7556 2019-12-06 15:28:31Z antanas 
;
_cod_original_sg_symbol_H-M P2(1)/c
_cod_database_code 4519314

loop_
_symmetry_equiv_pos_as_xyz
'x, y, z'
'-x+1/2, y+1/2, -z+1/2'
'-x, -y, -z'
'x-1/2, -y-1/2, z-1/2'

loop_
_atom_site_label
_atom_site_type_symbol
_atom_site_fract_x
_atom_site_fract_y
_atom_site_fract_z
_atom_site_U_iso_or_equiv
_atom_site_adp_type
_atom_site_occupancy
_atom_site_symmetry_multiplicity
_atom_site_calc_flag
_atom_site_refinement_flags
_atom_site_disorder_assembly
_atom_site_disorder_group
Dy1 Dy 0.394958(10) 0.375158(11) 0.005876(6) 0.02812(5) Uani 1 1 d U . .
Cl1 Cl 0.62145(6) 0.39692(6) 0.02360(3) 0.02812(5) Uani 1 1 d U . .
O1 O 0.4649(2) 0.38192(16) -0.09143(11) 0.0375(6) Uani 1 1 d U . .
O2 O 0.58370(17) 0.52744(18) -0.09911(9) 0.0370(6) Uani 1 1 d U . .
O6 O 0.8915(2) 0.3159(3) 0.25270(13) 0.0657(7) Uani 1 1 d U . .
O5 O 0.7581(4) 0.3003(4) 0.1716(2) 0.1238(10) Uani 1 1 d U . .
O4 O 0.8049(6) 0.1464(6) 0.2255(3) 0.1628(12) Uani 1 1 d U . .
O3 O 0.7081(4) 0.2719(5) 0.2737(2) 0.1258(10) Uani 1 1 d U . .
N14 N 0.3535(2) 0.1768(2) -0.03420(11) 0.0352(6) Uani 1 1 d U . .
N12 N 0.2147(2) 0.3978(2) -0.05953(13) 0.0392(7) Uani 1 1 d U . .
N13 N 0.4502(2) 0.2146(2) 0.07912(11) 0.0358(7) Uani 1 1 d U . .
N11 N 0.2196(2) 0.3294(3) 0.06142(13) 0.0439(7) Uani 1 1 d U . .
C34 C 0.4123(3) 0.1091(3) 0.06581(16) 0.0340(8) Uani 1 1 d U . .
C7 C 0.5351(3) 0.4380(3) -0.11917(13) 0.0350(8) Uani 1 1 d U . .
C21 C 0.1168(3) 0.3711(2) -0.03316(19) 0.0403(9) Uani 1 1 d U . .
C31 C 0.2788(3) 0.0487(3) -0.11164(17) 0.0531(10) Uani 1 1 d U . .
H31A H 0.2502 0.0385 -0.1518 0.064 Uiso 1 1 calc R . .
C33 C 0.3625(3) 0.0876(3) 0.00579(13) 0.0311(7) Uani 1 1 d U . .
C1 C 0.5962(3) 0.4838(3) -0.22672(15) 0.0449(9) Uani 1 1 d U . .
C4 C 0.5433(5) 0.6298(4) -0.2972(3) 0.0890(16) Uani 1 1 d U . .
H4A H 0.4887 0.6765 -0.3155 0.107 Uiso 1 1 calc R . .
C20 C 0.2113(3) 0.4381(3) -0.11595(16) 0.0456(9) Uani 1 1 d U . .
H20A H 0.2777 0.4583 -0.1331 0.055 Uiso 1 1 calc R . .
C23 C 0.5028(3) 0.2314(3) 0.13387(15) 0.0439(9) Uani 1 1 d U . .
H23A H 0.5340 0.3025 0.1425 0.053 Uiso 1 1 calc R . .
C17 C 0.0125(3) 0.3833(3) -0.0655(2) 0.0517(11) Uani 1 1 d U . .
C14 C 0.0187(3) 0.3078(4) 0.05797(19) 0.0565(10) Uani 1 1 d U . .
C32 C 0.3139(3) 0.1563(3) -0.09166(15) 0.0423(9) Uani 1 1 d U . .
H32A H 0.3095 0.2165 -0.1196 0.051 Uiso 1 1 calc R . .
C22 C 0.1188(3) 0.3339(3) 0.02938(17) 0.0435(9) Uani 1 1 d U . .
C29 C 0.3280(3) -0.0241(3) -0.01120(15) 0.0426(9) Uani 1 1 d U . .
C2 C 0.7038(3) 0.5100(4) -0.23939(19) 0.0667(12) Uani 1 1 d U . .
H2A H 0.7598 0.4678 -0.2191 0.080 Uiso 1 1 calc R . .
N1 N 0.7352(3) 0.5923(4) -0.27902(19) 0.0851(12) Uani 1 1 d U . .
C16 C -0.0871(3) 0.3561(4) -0.0349(2) 0.0631(12) Uani 1 1 d U . .
H16A H -0.1553 0.3639 -0.0564 0.076 Uiso 1 1 calc R . .
C6 C 0.5687(3) 0.3918(3) -0.18161(18) 0.0510(10) Uani 1 1 d U . .
H6A H 0.6328 0.3426 -0.1750 0.061 Uiso 1 1 calc R . .
H6B H 0.5085 0.3459 -0.1994 0.061 Uiso 1 1 calc R . .
C27 C 0.3850(3) -0.0931(3) 0.09025(18) 0.0518(10) Uani 1 1 d U . .
H27A H 0.3910 -0.1526 0.1186 0.062 Uiso 1 1 calc R . .
C18 C 0.0139(3) 0.4257(4) -0.12645(19) 0.0591(11) Uani 1 1 d U . .
H18A H -0.0526 0.4355 -0.1494 0.071 Uiso 1 1 calc R . .
C30 C 0.2865(3) -0.0406(3) -0.07250(17) 0.0516(10) Uani 1 1 d U . .
H30A H 0.2645 -0.1128 -0.0859 0.062 Uiso 1 1 calc R . .
C26 C 0.4217(3) 0.0171(3) 0.10815(16) 0.0424(9) Uani 1 1 d U . .
C28 C 0.3413(4) -0.1135(3) 0.0324(2) 0.0529(11) Uani 1 1 d U . .
H28A H 0.3198 -0.1872 0.0213 0.063 Uiso 1 1 calc R . .
C25 C 0.4743(3) 0.0402(3) 0.16693(18) 0.0530(10) Uani 1 1 d U . .
H25A H 0.4819 -0.0167 0.1967 0.064 Uiso 1 1 calc R . .
C19 C 0.1116(3) 0.4524(4) -0.15189(18) 0.0560(11) Uani 1 1 d U . .
H19A H 0.1126 0.4795 -0.1922 0.067 Uiso 1 1 calc R . .
C24 C 0.5128(4) 0.1462(4) 0.1787(2) 0.0572(11) Uani 1 1 d U . .
H24A H 0.5465 0.1627 0.2171 0.069 Uiso 1 1 calc R . .
C15 C -0.0846(3) 0.3209(5) 0.0221(2) 0.0686(12) Uani 1 1 d U . .
H15A H -0.1510 0.3038 0.0402 0.082 Uiso 1 1 calc R . .
C3 C 0.6519(5) 0.6464(5) -0.3076(3) 0.0867(15) Uani 1 1 d U . .
H3A H 0.6691 0.7002 -0.3372 0.104 Uiso 1 1 calc R . .
C5 C 0.5162(4) 0.5425(5) -0.2592(2) 0.0770(13) Uani 1 1 d U . .
H5A H 0.4421 0.5230 -0.2555 0.092 Uiso 1 1 calc R . .
C11 C 0.2212(3) 0.3031(3) 0.12059(16) 0.0506(10) Uani 1 1 d U . .
H11A H 0.2879 0.3072 0.1439 0.061 Uiso 1 1 calc R . .
C13 C 0.0265(3) 0.2713(4) 0.1189(2) 0.0651(11) Uani 1 1 d U . .
H13A H -0.0372 0.2485 0.1381 0.078 Uiso 1 1 calc R . .
C12 C 0.1230(3) 0.2686(4) 0.1498(2) 0.0704(12) Uani 1 1 d U . .
H12A H 0.1273 0.2443 0.1907 0.084 Uiso 1 1 calc R . .
Cl2 Cl 0.78929(7) 0.26477(9) 0.23165(4) 0.0474(2) Uani 1 1 d U . .

loop_
_atom_site_aniso_label
_atom_site_aniso_U_11
_atom_site_aniso_U_22
_atom_site_aniso_U_33
_atom_site_aniso_U_23
_atom_site_aniso_U_13
_atom_site_aniso_U_12
Dy1 0.03047(9) 0.02452(9) 0.02899(9) 0.00132(5) -0.00265(7) -0.00441(5)
Cl1 0.03047(9) 0.02452(9) 0.02899(9) 0.00132(5) -0.00265(7) -0.00441(5)
O1 0.0419(11) 0.0372(13) 0.0335(11) -0.0028(8) 0.0016(10) -0.0100(9)
O2 0.0468(11) 0.0349(11) 0.0296(9) -0.0011(9) 0.0028(9) -0.0116(9)
O6 0.0644(12) 0.0667(14) 0.0650(13) -0.0006(11) -0.0076(11) -0.0079(12)
O5 0.1223(15) 0.1303(16) 0.1179(16) 0.0082(13) -0.0033(13) -0.0103(13)
O4 0.1622(17) 0.1583(18) 0.1673(18) -0.0047(14) 0.0014(14) -0.0009(14)
O3 0.1229(16) 0.1332(17) 0.1221(16) -0.0118(13) 0.0126(13) -0.0060(13)
N14 0.0380(12) 0.0351(13) 0.0328(11) -0.0072(11) 0.0045(10) -0.0073(12)
N12 0.0393(13) 0.0379(14) 0.0402(14) -0.0033(12) 0.0003(11) -0.0041(11)
N13 0.0386(12) 0.0337(14) 0.0349(12) 0.0016(11) -0.0020(10) -0.0078(11)
N11 0.0401(13) 0.0401(14) 0.0517(14) 0.0009(13) 0.0052(12) -0.0011(12)
C34 0.0338(14) 0.0291(15) 0.0393(15) 0.0027(12) 0.0041(12) 0.0003(12)
C7 0.0390(14) 0.0337(16) 0.0319(13) 0.0014(13) -0.0031(12) -0.0023(13)
C21 0.0415(16) 0.0264(17) 0.0534(19) -0.0045(12) 0.0064(15) -0.0012(12)
C31 0.0571(18) 0.053(2) 0.0492(17) -0.0142(15) -0.0008(15) -0.0086(16)
C33 0.0356(13) 0.0278(14) 0.0302(13) -0.0017(12) 0.0038(11) -0.0048(13)
C1 0.0536(16) 0.0458(18) 0.0355(14) -0.0035(14) 0.0066(13) -0.0023(15)
C4 0.089(3) 0.094(3) 0.085(3) 0.032(2) 0.012(2) 0.009(2)
C20 0.0493(16) 0.0418(18) 0.0449(16) 0.0016(15) -0.0067(14) -0.0010(15)
C23 0.0475(16) 0.0387(17) 0.0442(16) 0.0041(14) -0.0120(14) -0.0062(14)
C17 0.0453(18) 0.0391(19) 0.070(2) -0.0163(15) -0.0072(17) -0.0032(14)
C14 0.0477(17) 0.051(2) 0.072(2) -0.0166(17) 0.0130(15) -0.0041(16)
C32 0.0505(17) 0.0387(16) 0.0370(15) -0.0022(14) -0.0048(14) -0.0058(15)
C22 0.0395(15) 0.0382(17) 0.0530(17) -0.0026(16) 0.0053(13) -0.0014(15)
C29 0.0483(16) 0.0298(16) 0.0502(16) -0.0034(14) 0.0061(14) -0.0051(13)
C2 0.0581(19) 0.081(2) 0.0617(19) 0.0049(19) 0.0114(16) -0.0033(18)
N1 0.078(2) 0.098(2) 0.080(2) 0.0137(19) 0.0168(18) -0.012(2)
C16 0.0401(17) 0.063(2) 0.085(2) -0.0129(19) -0.0091(18) -0.0036(16)
C6 0.0573(19) 0.0491(19) 0.0474(18) -0.0090(14) 0.0105(15) -0.0095(15)
C27 0.0591(18) 0.0373(17) 0.0592(19) 0.0135(16) 0.0045(16) -0.0018(16)
C18 0.0563(18) 0.049(2) 0.069(2) -0.0035(18) -0.0234(16) 0.0047(17)
C30 0.0564(18) 0.0408(18) 0.0579(18) -0.0135(15) 0.0067(15) -0.0105(15)
C26 0.0411(15) 0.0365(17) 0.0494(16) 0.0074(14) -0.0004(13) 0.0029(14)
C28 0.063(2) 0.0334(18) 0.063(2) 0.0004(15) 0.0049(17) -0.0036(15)
C25 0.0547(18) 0.0504(19) 0.0535(18) 0.0183(15) -0.0018(15) 0.0026(16)
C19 0.0582(19) 0.051(2) 0.0570(19) -0.0003(16) -0.0196(16) 0.0035(16)
C24 0.059(2) 0.056(2) 0.0550(19) 0.0083(17) -0.0121(17) 0.0010(17)
C15 0.0469(17) 0.069(2) 0.091(2) -0.008(2) 0.0122(18) -0.0063(18)
C3 0.094(3) 0.089(3) 0.078(2) 0.019(2) 0.011(2) -0.008(2)
C5 0.071(2) 0.086(3) 0.075(2) 0.013(2) 0.0087(18) 0.009(2)
C11 0.0517(17) 0.054(2) 0.0464(16) 0.0069(15) 0.0100(14) -0.0013(16)
C13 0.0559(18) 0.071(2) 0.070(2) -0.0061(18) 0.0233(16) -0.0104(17)
C12 0.066(2) 0.087(3) 0.060(2) 0.0055(19) 0.0204(17) -0.0085(19)
Cl2 0.0470(4) 0.0579(5) 0.0368(4) 0.0008(4) -0.0022(3) -0.0021(4)

loop_
_atom_type_symbol
_atom_type_description
_atom_type_scat_dispersion_real
_atom_type_scat_dispersion_imag
_atom_type_scat_source
C C 0.0033 0.0016 'International Tables Vol C Tables 4.2.6.8 and 6.1.1.4'
H H 0.0000 0.0000 'International Tables Vol C Tables 4.2.6.8 and 6.1.1.4'
N N 0.0061 0.0033 'International Tables Vol C Tables 4.2.6.8 and 6.1.1.4'
O O 0.0106 0.0060 'International Tables Vol C Tables 4.2.6.8 and 6.1.1.4'
Dy Dy -0.1892 4.4098 'International Tables Vol C Tables 4.2.6.8 and 6.1.1.4'
Cl Cl 0.1484 0.1585 'International Tables Vol C Tables 4.2.6.8 and 6.1.1.4'

loop_
_geom_angle_atom_site_label_1
_geom_angle_atom_site_label_2
_geom_angle_atom_site_label_3
_geom_angle
_geom_angle_site_symmetry_1
_geom_angle_site_symmetry_3
_geom_angle_publ_flag
O1 Dy1 O2 138.32(7) . 3_665 ?
O1 Dy1 N14 78.01(7) . . ?
O2 Dy1 N14 139.78(8) 3_665 . ?
O1 Dy1 N13 120.13(8) . . ?
O2 Dy1 N13 78.74(8) 3_665 . ?
N14 Dy1 N13 64.71(8) . . ?
O1 Dy1 N11 142.03(9) . . ?
O2 Dy1 N11 75.63(8) 3_665 . ?
N14 Dy1 N11 79.20(9) . . ?
N13 Dy1 N11 75.26(9) . . ?
O1 Dy1 N12 80.05(9) . . ?
O2 Dy1 N12 119.21(8) 3_665 . ?
N14 Dy1 N12 75.83(8) . . ?
N13 Dy1 N12 128.16(8) . . ?
N11 Dy1 N12 65.12(9) . . ?
O1 Dy1 Cl1 77.29(5) . 3_665 ?
O2 Dy1 Cl1 74.27(5) 3_665 3_665 ?
N14 Dy1 Cl1 143.48(6) . 3_665 ?
N13 Dy1 Cl1 151.81(6) . 3_665 ?
N11 Dy1 Cl1 105.25(7) . 3_665 ?
N12 Dy1 Cl1 73.74(6) . 3_665 ?
O1 Dy1 Cl1 73.83(6) . . ?
O2 Dy1 Cl1 76.40(5) 3_665 . ?
N14 Dy1 Cl1 108.22(6) . . ?
N13 Dy1 Cl1 75.61(6) . . ?
N11 Dy1 Cl1 142.79(6) . . ?
N12 Dy1 Cl1 151.82(7) . . ?
Cl1 Dy1 Cl1 90.13(2) 3_665 . ?
O1 Dy1 Dy1 69.34(5) . 3_665 ?
O2 Dy1 Dy1 69.00(5) 3_665 3_665 ?
N14 Dy1 Dy1 142.22(6) . 3_665 ?
N13 Dy1 Dy1 116.62(6) . 3_665 ?
N11 Dy1 Dy1 138.59(7) . 3_665 ?
N12 Dy1 Dy1 115.19(6) . 3_665 ?
Cl1 Dy1 Dy1 45.059(15) 3_665 3_665 ?
Cl1 Dy1 Dy1 45.075(15) . 3_665 ?
Dy1 Cl1 Dy1 89.87(2) 3_665 . ?
C7 O1 Dy1 138.0(2) . . ?
C7 O2 Dy1 137.27(19) . 3_665 ?
C32 N14 C33 118.1(3) . . ?
C32 N14 Dy1 122.9(2) . . ?
C33 N14 Dy1 118.71(19) . . ?
C20 N12 C21 118.8(3) . . ?
C20 N12 Dy1 123.0(2) . . ?
C21 N12 Dy1 118.1(2) . . ?
C23 N13 C34 118.0(3) . . ?
C23 N13 Dy1 123.3(2) . . ?
C34 N13 Dy1 118.2(2) . . ?
C11 N11 C22 118.2(3) . . ?
C11 N11 Dy1 122.5(2) . . ?
C22 N11 Dy1 119.3(2) . . ?
N13 C34 C26 123.0(3) . . ?
N13 C34 C33 118.8(3) . . ?
C26 C34 C33 118.2(3) . . ?
O1 C7 O2 125.7(3) . . ?
O1 C7 C6 117.0(3) . . ?
O2 C7 C6 117.3(3) . . ?
N12 C21 C17 122.1(4) . . ?
N12 C21 C22 119.4(3) . . ?
C17 C21 C22 118.4(3) . . ?
C30 C31 C32 119.8(3) . . ?
C30 C31 H31A 120.1 . . ?
C32 C31 H31A 120.1 . . ?
N14 C33 C29 122.1(3) . . ?
N14 C33 C34 117.6(3) . . ?
C29 C33 C34 120.3(3) . . ?
C5 C1 C2 116.0(4) . . ?
C5 C1 C6 121.9(4) . . ?
C2 C1 C6 122.0(3) . . ?
C3 C4 C5 118.0(5) . . ?
C3 C4 H4A 121.0 . . ?
C5 C4 H4A 121.0 . . ?
N12 C20 C19 123.1(3) . . ?
N12 C20 H20A 118.4 . . ?
C19 C20 H20A 118.4 . . ?
N13 C23 C24 122.4(3) . . ?
N13 C23 H23A 118.8 . . ?
C24 C23 H23A 118.8 . . ?
C21 C17 C18 116.6(4) . . ?
C21 C17 C16 119.5(4) . . ?
C18 C17 C16 123.9(4) . . ?
C13 C14 C22 117.6(3) . . ?
C13 C14 C15 124.3(4) . . ?
C22 C14 C15 118.2(4) . . ?
N14 C32 C31 122.9(3) . . ?
N14 C32 H32A 118.6 . . ?
C31 C32 H32A 118.6 . . ?
N11 C22 C14 121.5(3) . . ?
N11 C22 C21 118.0(3) . . ?
C14 C22 C21 120.4(3) . . ?
C30 C29 C33 117.2(3) . . ?
C30 C29 C28 123.5(3) . . ?
C33 C29 C28 119.2(3) . . ?
N1 C2 C1 125.5(4) . . ?
N1 C2 H2A 117.3 . . ?
C1 C2 H2A 117.3 . . ?
C3 N1 C2 114.2(4) . . ?
C15 C16 C17 121.7(4) . . ?
C15 C16 H16A 119.1 . . ?
C17 C16 H16A 119.1 . . ?
C1 C6 C7 113.4(3) . . ?
C1 C6 H6A 108.9 . . ?
C7 C6 H6A 108.9 . . ?
C1 C6 H6B 108.9 . . ?
C7 C6 H6B 108.9 . . ?
H6A C6 H6B 107.7 . . ?
C28 C27 C26 121.2(3) . . ?
C28 C27 H27A 119.4 . . ?
C26 C27 H27A 119.4 . . ?
C19 C18 C17 120.6(4) . . ?
C19 C18 H18A 119.7 . . ?
C17 C18 H18A 119.7 . . ?
C31 C30 C29 119.9(3) . . ?
C31 C30 H30A 120.1 . . ?
C29 C30 H30A 120.1 . . ?
C34 C26 C27 120.2(3) . . ?
C34 C26 C25 117.0(3) . . ?
C27 C26 C25 122.7(3) . . ?
C27 C28 C29 120.8(3) . . ?
C27 C28 H28A 119.6 . . ?
C29 C28 H28A 119.6 . . ?
C24 C25 C26 118.7(4) . . ?
C24 C25 H25A 120.6 . . ?
C26 C25 H25A 120.6 . . ?
C18 C19 C20 118.7(4) . . ?
C18 C19 H19A 120.6 . . ?
C20 C19 H19A 120.6 . . ?
C25 C24 C23 120.8(4) . . ?
C25 C24 H24A 119.6 . . ?
C23 C24 H24A 119.6 . . ?
C16 C15 C14 121.7(4) . . ?
C16 C15 H15A 119.1 . . ?
C14 C15 H15A 119.1 . . ?
N1 C3 C4 125.1(5) . . ?
N1 C3 H3A 117.5 . . ?
C4 C3 H3A 117.5 . . ?
C1 C5 C4 120.7(5) . . ?
C1 C5 H5A 119.6 . . ?
C4 C5 H5A 119.6 . . ?
N11 C11 C12 121.6(3) . . ?
N11 C11 H11A 119.2 . . ?
C12 C11 H11A 119.2 . . ?
C12 C13 C14 120.6(4) . . ?
C12 C13 H13A 119.7 . . ?
C14 C13 H13A 119.7 . . ?
C13 C12 C11 120.0(4) . . ?
C13 C12 H12A 120.0 . . ?
C11 C12 H12A 120.0 . . ?
O3 Cl2 O5 115.5(3) . . ?
O3 Cl2 O4 103.0(4) . . ?
O5 Cl2 O4 103.7(4) . . ?
O3 Cl2 O6 113.3(2) . . ?
O5 Cl2 O6 111.2(2) . . ?
O4 Cl2 O6 109.1(3) . . ?

loop_
_geom_bond_atom_site_label_1
_geom_bond_atom_site_label_2
_geom_bond_distance
_geom_bond_site_symmetry_2
_geom_bond_publ_flag
Dy1 O1 2.310(2) . ?
Dy1 O2 2.325(2) 3_665 ?
Dy1 N14 2.525(3) . ?
Dy1 N13 2.531(3) . ?
Dy1 N11 2.540(3) . ?
Dy1 N12 2.552(3) . ?
Dy1 Cl1 2.7527(7) 3_665 ?
Dy1 Cl1 2.7519(7) . ?
Dy1 Dy1 3.8878(3) 3_665 ?
Cl1 Dy1 2.7527(7) 3_665 ?
O1 C7 1.249(4) . ?
O2 C7 1.268(4) . ?
O2 Dy1 2.325(2) 3_665 ?
O6 Cl2 1.426(3) . ?
O5 Cl2 1.401(4) . ?
O4 Cl2 1.407(7) . ?
O3 Cl2 1.372(5) . ?
N14 C32 1.335(4) . ?
N14 C33 1.359(4) . ?
N12 C20 1.310(4) . ?
N12 C21 1.372(5) . ?
N13 C23 1.334(4) . ?
N13 C34 1.346(4) . ?
N11 C11 1.319(4) . ?
N11 C22 1.372(4) . ?
C34 C26 1.417(5) . ?
C34 C33 1.429(4) . ?
C7 C6 1.530(5) . ?
C21 C17 1.418(6) . ?
C21 C22 1.424(5) . ?
C31 C30 1.348(5) . ?
C31 C32 1.393(5) . ?
C31 H31A 0.9300 . ?
C33 C29 1.418(5) . ?
C1 C5 1.355(6) . ?
C1 C2 1.374(5) . ?
C1 C6 1.503(5) . ?
C4 C3 1.354(8) . ?
C4 C5 1.364(7) . ?
C4 H4A 0.9300 . ?
C20 C19 1.412(5) . ?
C20 H20A 0.9300 . ?
C23 C24 1.395(5) . ?
C23 H23A 0.9300 . ?
C17 C18 1.414(6) . ?
C17 C16 1.435(6) . ?
C14 C13 1.388(6) . ?
C14 C22 1.417(5) . ?
C14 C15 1.445(6) . ?
C32 H32A 0.9300 . ?
C29 C30 1.411(5) . ?
C29 C28 1.416(5) . ?
C2 N1 1.358(6) . ?
C2 H2A 0.9300 . ?
N1 C3 1.318(7) . ?
C16 C15 1.302(7) . ?
C16 H16A 0.9300 . ?
C6 H6A 0.9700 . ?
C6 H6B 0.9700 . ?
C27 C28 1.359(6) . ?
C27 C26 1.414(5) . ?
C27 H27A 0.9300 . ?
C18 C19 1.361(6) . ?
C18 H18A 0.9300 . ?
C30 H30A 0.9300 . ?
C26 C25 1.422(5) . ?
C28 H28A 0.9300 . ?
C25 C24 1.346(6) . ?
C25 H25A 0.9300 . ?
C19 H19A 0.9300 . ?
C24 H24A 0.9300 . ?
C15 H15A 0.9300 . ?
C3 H3A 0.9300 . ?
C5 H5A 0.9300 . ?
C11 C12 1.427(5) . ?
C11 H11A 0.9300 . ?
C13 C12 1.316(6) . ?
C13 H13A 0.9300 . ?
C12 H12A 0.9300 . ?
